data_7026355
loop_
_publ_author_name
'Ji, Changchun'
'Huang, Liangfang'
'Li, Jing'
'Zheng, Hegen'
'Li, Yizhi'
'Guo, Zijian'

_publ_section_title
;
 Solvothermal syntheses, structures, and physical properties of four new
 coordination compounds constructed from a bent dicarboxylate ligand.
;
_journal_issue 35
_journal_name_full 'Dalton transactions (Cambridge, England : 2003)'
_journal_page_first 8240
_journal_page_last 8247
_journal_paper_doi 10.1039/c0dt00352b
_journal_volume 39
_journal_year 2010
_chemical_formula_moiety 'C44 H26 Cu3 F12 N2 O10, 2(C3 H7 N O)'
_chemical_formula_sum 'C50 H40 Cu3 F12 N4 O12'
_chemical_formula_weight 1307.48
_chemical_name_systematic
;
?
;
_space_group_IT_number 15
_symmetry_cell_setting monoclinic
_symmetry_space_group_name_Hall '-C 2yc'
_symmetry_space_group_name_H-M 'C 1 2/c 1'
_atom_sites_solution_hydrogens geom
_atom_sites_solution_primary direct
_atom_sites_solution_secondary difmap
_audit_creation_method SHELXL-97
_cell_angle_alpha 90.00
_cell_angle_beta 116.110(3)
_cell_angle_gamma 90.00
_cell_formula_units_Z 4
_cell_length_a 25.003(3)
_cell_length_b 8.107(2)
_cell_length_c 28.4059(19)
_cell_measurement_reflns_used 2697
_cell_measurement_temperature 291(2)
_cell_measurement_theta_max 23.16
_cell_measurement_theta_min 2.671
_cell_volume 5170.3(15)
_computing_cell_refinement SMART
_computing_data_collection 'SMART (Bruker, 2000)'
_computing_data_reduction 'SAINT (Bruker, 2000)'
_computing_molecular_graphics SHELXTL
_computing_publication_material SHELXTL
_computing_structure_refinement SHELXTL
_computing_structure_solution 'SHELXTL (Bruker, 2000)'
_diffrn_ambient_temperature 291(2)
_diffrn_measured_fraction_theta_full 0.995
_diffrn_measured_fraction_theta_max 0.995
_diffrn_measurement_device_type 'Bruker Smart Apex CCD'
_diffrn_measurement_method 'phi and omega scans'
_diffrn_radiation_monochromator graphite
_diffrn_radiation_source 'sealed tube'
_diffrn_radiation_type MoK\a
_diffrn_radiation_wavelength 0.71073
_diffrn_reflns_av_R_equivalents 0.0362
_diffrn_reflns_av_sigmaI/netI 0.0683
_diffrn_reflns_limit_h_max 30
_diffrn_reflns_limit_h_min -30
_diffrn_reflns_limit_k_max 9
_diffrn_reflns_limit_k_min -9
_diffrn_reflns_limit_l_max 24
_diffrn_reflns_limit_l_min -34
_diffrn_reflns_number 13420
_diffrn_reflns_theta_full 26.00
_diffrn_reflns_theta_max 26.00
_diffrn_reflns_theta_min 1.81
_exptl_absorpt_coefficient_mu 1.333
_exptl_absorpt_correction_T_max 0.746
_exptl_absorpt_correction_T_min 0.695
_exptl_absorpt_correction_type multi-scan
_exptl_absorpt_process_details 'SADABS; Bruker, 2000'
_exptl_crystal_colour blue
_exptl_crystal_density_diffrn 1.680
_exptl_crystal_density_method 'not measured'
_exptl_crystal_description block
_exptl_crystal_F_000 2636
_exptl_crystal_size_max 0.28
_exptl_crystal_size_mid 0.24
_exptl_crystal_size_min 0.22
_refine_diff_density_max 0.401
_refine_diff_density_min -0.524
_refine_diff_density_rms 0.069
_refine_ls_extinction_method none
_refine_ls_goodness_of_fit_ref 1.012
_refine_ls_hydrogen_treatment constr
_refine_ls_matrix_type full
_refine_ls_number_parameters 368
_refine_ls_number_reflns 5054
_refine_ls_number_restraints 0
_refine_ls_restrained_S_all 1.012
_refine_ls_R_factor_all 0.0830
_refine_ls_R_factor_gt 0.0544
_refine_ls_shift/su_max 0.000
_refine_ls_shift/su_mean 0.000
_refine_ls_structure_factor_coef Fsqd
_refine_ls_weighting_details 'calc w=1/[\s^2^(Fo^2^)+(0.05P)^2^+1.99P] where P=(Fo^2^+2Fc^2^)/3'
_refine_ls_weighting_scheme calc
_refine_ls_wR_factor_gt 0.0999
_refine_ls_wR_factor_ref 0.1057
_reflns_number_gt 3657
_reflns_number_total 5054
_reflns_threshold_expression >2sigma(I)
_cod_data_source_file c0dt00352b.txt
_cod_data_source_block 1
_cod_depositor_comments
;
The following automatic conversions were performed:

'_symmetry_cell_setting' value 'Monoclinic' changed to 'monoclinic'
according to /home/saulius/struct/CIF-dictionaries/cif_core.dic
dictionary named 'cif_core.dic' version 2.4.2 from 2011-04-26.

Automatic conversion script
Id: cif_fix_values 1891 2012-01-12 08:04:46Z andrius 
;
_cod_original_cell_volume 5170.2(15)
_cod_original_sg_symbol_H-M 'C2/c '
_cod_database_code 7026355

loop_
_symmetry_equiv_pos_as_xyz
'x, y, z'
'-x, y, -z+1/2'
'x+1/2, y+1/2, z'
'-x+1/2, y+1/2, -z+1/2'
'-x, -y, -z'
'x, -y, z-1/2'
'-x+1/2, -y+1/2, -z'
'x+1/2, -y+1/2, z-1/2'

loop_
_atom_site_label
_atom_site_type_symbol
_atom_site_fract_x
_atom_site_fract_y
_atom_site_fract_z
_atom_site_U_iso_or_equiv
_atom_site_adp_type
_atom_site_occupancy
_atom_site_symmetry_multiplicity
_atom_site_calc_flag
_atom_site_refinement_flags
C1 C 0.81683(16) 0.5240(5) 0.39175(16) 0.0394(9) Uani 1 1 d .
C2 C 0.76482(17) 0.4397(5) 0.36273(18) 0.0474(11) Uani 1 1 d .
H2 H 0.7639 0.3258 0.3660 0.057 Uiso 1 1 calc R
C3 C 0.71317(17) 0.5230(5) 0.32824(15) 0.0399(9) Uani 1 1 d .
H3 H 0.6780 0.4656 0.3090 0.048 Uiso 1 1 calc R
C4 C 0.71559(17) 0.6933(5) 0.32349(14) 0.0363(9) Uani 1 1 d .
C5 C 0.76747(15) 0.7784(5) 0.35281(15) 0.0330(8) Uani 1 1 d .
H5 H 0.7685 0.8925 0.3500 0.040 Uiso 1 1 calc R
C6 C 0.81835(17) 0.6936(5) 0.38667(16) 0.0437(10) Uani 1 1 d .
H6 H 0.8535 0.7511 0.4059 0.052 Uiso 1 1 calc R
C7 C 0.87223(15) 0.4404(5) 0.42978(14) 0.0312(8) Uani 1 1 d .
C8 C 0.84368(16) 0.2735(5) 0.21139(15) 0.0351(8) Uani 1 1 d .
C9 C 0.87808(15) 0.2019(5) 0.26553(15) 0.0388(9) Uani 1 1 d .
C10 C 0.93995(16) 0.1793(5) 0.28886(17) 0.0403(9) Uani 1 1 d .
H10 H 0.9618 0.2119 0.2711 0.048 Uiso 1 1 calc R
C11 C 0.96849(18) 0.1093(5) 0.33783(17) 0.0454(11) Uani 1 1 d .
H11 H 1.0096 0.0949 0.3531 0.055 Uiso 1 1 calc R
C12 C 0.93595(17) 0.0598(5) 0.36460(15) 0.0393(9) Uani 1 1 d .
C13 C 0.87405(17) 0.0827(5) 0.34208(16) 0.0424(10) Uani 1 1 d .
H13 H 0.8523 0.0516 0.3600 0.051 Uiso 1 1 calc R
C14 C 0.84529(17) 0.1540(6) 0.29160(14) 0.0436(10) Uani 1 1 d .
H14 H 0.8042 0.1687 0.2759 0.052 Uiso 1 1 calc R
C15 C 0.96492(16) -0.0184(5) 0.41832(14) 0.0326(8) Uani 1 1 d .
C16 C 0.88021(17) 0.2805(5) 0.17735(16) 0.0387(9) Uani 1 1 d .
C17 C 0.83906(18) 0.4603(5) 0.22655(16) 0.0428(10) Uani 1 1 d .
C18 C 0.86950(15) -0.1507(5) 0.50878(15) 0.0367(9) Uani 1 1 d .
H18 H 0.9054 -0.1950 0.5122 0.044 Uiso 1 1 calc R
C19 C 0.83092(17) -0.2489(5) 0.51282(15) 0.0375(9) Uani 1 1 d .
H19 H 0.8424 -0.3559 0.5248 0.045 Uiso 1 1 calc R
C20 C 0.77239(16) -0.1989(5) 0.49965(16) 0.0401(10) Uani 1 1 d .
C21 C 0.76448(15) -0.0359(5) 0.48638(15) 0.0370(9) Uani 1 1 d .
H21 H 0.7276 0.0108 0.4786 0.044 Uiso 1 1 calc R
C22 C 0.80559(17) 0.0590(6) 0.48388(18) 0.0467(10) Uani 1 1 d .
H22 H 0.7949 0.1644 0.4700 0.056 Uiso 1 1 calc R
C23 C 0.99452(18) 0.4686(5) 0.62086(18) 0.0481(11) Uani 1 1 d .
H23A H 0.9695 0.5371 0.5919 0.072 Uiso 1 1 calc R
H23B H 1.0223 0.4104 0.6120 0.072 Uiso 1 1 calc R
H23C H 1.0159 0.5362 0.6512 0.072 Uiso 1 1 calc R
C24 C 0.99070(18) 0.2705(5) 0.68296(15) 0.0440(10) Uani 1 1 d .
H24A H 1.0224 0.2057 0.6822 0.066 Uiso 1 1 calc R
H24B H 0.9643 0.2002 0.6902 0.066 Uiso 1 1 calc R
H24C H 1.0070 0.3530 0.7098 0.066 Uiso 1 1 calc R
C25 C 0.89670(19) 0.3125(5) 0.59458(17) 0.0454(10) Uani 1 1 d .
H25 H 0.8796 0.3631 0.5619 0.054 Uiso 1 1 calc R
Cu1 Cu 0.926973(19) 0.15397(6) 0.496753(17) 0.03223(13) Uani 1 1 d .
Cu2 Cu 1.0000 0.5000 0.5000 0.03553(17) Uani 1 2 d S
F1 F 0.90021(10) 0.1286(3) 0.17458(10) 0.0480(6) Uani 1 1 d .
F2 F 0.92801(10) 0.3820(3) 0.19870(9) 0.0441(6) Uani 1 1 d .
F3 F 0.84925(10) 0.3234(3) 0.13210(10) 0.0513(6) Uani 1 1 d .
F4 F 0.88312(11) 0.5234(3) 0.25620(9) 0.0533(7) Uani 1 1 d .
F5 F 0.81515(10) 0.5611(3) 0.17979(10) 0.0511(6) Uani 1 1 d .
F6 F 0.79359(10) 0.4671(3) 0.24202(9) 0.0474(6) Uani 1 1 d .
N1 N 0.86030(13) 0.0131(4) 0.49979(12) 0.0373(7) Uani 1 1 d .
N2 N 0.95777(14) 0.3504(4) 0.63221(13) 0.0432(8) Uani 1 1 d .
O1 O 0.86746(10) 0.2956(3) 0.44225(10) 0.0331(6) Uani 1 1 d .
O2 O 0.91667(12) 0.5348(3) 0.45180(10) 0.0442(7) Uani 1 1 d .
O3 O 1.01935(11) -0.0453(3) 0.43759(10) 0.0413(7) Uani 1 1 d .
O4 O 0.93536(11) -0.0513(3) 0.44191(9) 0.0334(6) Uani 1 1 d .
H5A H 1.0262 0.2344 0.5238 0.040 Uiso 1 1 d R
O5 O 0.99013(10) 0.2784(3) 0.49542(10) 0.0278(5) Uani 1 1 d .
O6 O 0.86894(13) 0.2145(4) 0.60676(12) 0.0549(8) Uani 1 1 d .

loop_
_atom_site_aniso_label
_atom_site_aniso_U_11
_atom_site_aniso_U_22
_atom_site_aniso_U_33
_atom_site_aniso_U_23
_atom_site_aniso_U_13
_atom_site_aniso_U_12
C1 0.0292(18) 0.035(2) 0.043(2) 0.0041(17) 0.0067(16) 0.0006(16)
C2 0.037(2) 0.030(2) 0.061(3) -0.0007(19) 0.0074(19) 0.0004(17)
C3 0.040(2) 0.035(2) 0.039(2) -0.0100(17) 0.0123(17) 0.0060(16)
C4 0.043(2) 0.031(2) 0.0229(17) 0.0025(15) 0.0038(16) -0.0047(16)
C5 0.0265(17) 0.0291(19) 0.043(2) 0.0128(16) 0.0149(16) 0.0074(14)
C6 0.0291(19) 0.034(2) 0.049(2) 0.0182(18) -0.0006(17) -0.0028(16)
C7 0.0325(18) 0.0264(19) 0.035(2) -0.0047(15) 0.0155(16) 0.0019(15)
C8 0.0327(19) 0.037(2) 0.0322(19) -0.0052(16) 0.0112(16) -0.0002(15)
C9 0.0258(18) 0.035(2) 0.036(2) 0.0007(16) -0.0048(16) -0.0168(15)
C10 0.033(2) 0.034(2) 0.055(2) 0.0079(19) 0.0208(19) 0.0045(16)
C11 0.0308(19) 0.036(2) 0.055(3) 0.0132(19) 0.0059(18) -0.0086(16)
C12 0.037(2) 0.043(2) 0.032(2) 0.0113(17) 0.0096(17) 0.0107(17)
C13 0.038(2) 0.049(3) 0.037(2) 0.0105(18) 0.0134(18) -0.0041(18)
C14 0.0329(19) 0.061(3) 0.0262(18) -0.0128(19) 0.0028(16) -0.0021(19)
C15 0.037(2) 0.034(2) 0.0283(18) 0.0000(15) 0.0152(16) 0.0017(15)
C16 0.0337(19) 0.037(2) 0.042(2) 0.0108(17) 0.0136(18) -0.0029(16)
C17 0.045(2) 0.038(2) 0.035(2) -0.0001(17) 0.0078(18) -0.0085(18)
C18 0.0236(16) 0.035(2) 0.045(2) -0.0126(18) 0.0092(16) -0.0054(16)
C19 0.044(2) 0.030(2) 0.038(2) 0.0018(16) 0.0166(18) -0.0019(17)
C20 0.034(2) 0.046(2) 0.040(2) 0.0129(18) 0.0155(17) -0.0161(17)
C21 0.0194(17) 0.046(2) 0.042(2) -0.0008(17) 0.0101(16) -0.0025(15)
C22 0.037(2) 0.042(2) 0.060(3) 0.002(2) 0.021(2) -0.0166(18)
C23 0.043(2) 0.027(2) 0.057(3) -0.0070(18) 0.006(2) -0.0103(17)
C24 0.047(2) 0.044(2) 0.032(2) -0.0014(17) 0.0091(19) 0.0113(19)
C25 0.052(2) 0.035(2) 0.046(2) 0.0109(19) 0.018(2) 0.0013(19)
Cu1 0.0308(2) 0.0351(3) 0.0272(2) 0.00256(19) 0.00957(18) -0.00662(19)
Cu2 0.0351(3) 0.0237(3) 0.0376(4) 0.0059(3) 0.0067(3) -0.0104(3)
F1 0.0432(12) 0.0443(14) 0.0553(15) 0.0003(12) 0.0204(11) 0.0000(11)
F2 0.0428(12) 0.0468(14) 0.0424(13) 0.0048(10) 0.0184(11) -0.0191(10)
F3 0.0444(13) 0.0537(16) 0.0481(14) 0.0165(12) 0.0132(11) 0.0066(11)
F4 0.0566(14) 0.0401(14) 0.0403(13) -0.0017(11) 0.0002(11) -0.0144(11)
F5 0.0428(13) 0.0374(13) 0.0500(14) 0.0160(11) -0.0008(11) 0.0091(10)
F6 0.0421(12) 0.0483(15) 0.0366(12) -0.0110(11) 0.0034(10) 0.0056(11)
N1 0.0303(16) 0.0344(18) 0.0371(17) -0.0019(14) 0.0055(14) -0.0103(13)
N2 0.0419(17) 0.0352(19) 0.0386(18) -0.0028(15) 0.0049(15) 0.0092(15)
O1 0.0302(13) 0.0306(14) 0.0333(13) 0.0021(11) 0.0092(11) 0.0044(10)
O2 0.0414(15) 0.0340(16) 0.0352(15) 0.0012(12) -0.0033(12) 0.0033(12)
O3 0.0317(14) 0.0409(17) 0.0404(15) 0.0059(12) 0.0058(12) -0.0043(11)
O4 0.0336(13) 0.0390(15) 0.0274(13) 0.0009(11) 0.0132(11) -0.0058(11)
O5 0.0302(12) 0.0165(11) 0.0391(14) -0.0076(10) 0.0175(11) -0.0057(9)
O6 0.0433(17) 0.060(2) 0.0405(17) -0.0138(15) -0.0007(14) 0.0054(15)

loop_
_atom_type_symbol
_atom_type_description
_atom_type_scat_dispersion_real
_atom_type_scat_dispersion_imag
_atom_type_scat_source
C C 0.0033 0.0016 'International Tables Vol C Tables 4.2.6.8 and 6.1.1.4'
H H 0.0000 0.0000 'International Tables Vol C Tables 4.2.6.8 and 6.1.1.4'
N N 0.0061 0.0033 'International Tables Vol C Tables 4.2.6.8 and 6.1.1.4'
O O 0.0106 0.0060 'International Tables Vol C Tables 4.2.6.8 and 6.1.1.4'
F F 0.0171 0.0103 'International Tables Vol C Tables 4.2.6.8 and 6.1.1.4'
Cu Cu 0.3201 1.2651 'International Tables Vol C Tables 4.2.6.8 and 6.1.1.4'

loop_
_geom_angle_atom_site_label_1
_geom_angle_atom_site_label_2
_geom_angle_atom_site_label_3
_geom_angle
_geom_angle_site_symmetry_1
_geom_angle_site_symmetry_3
C2 C1 C6 119.5(4) . .
C2 C1 C7 122.6(4) . .
C6 C1 C7 117.8(3) . .
C1 C2 C3 121.0(4) . .
C1 C2 H2 119.5 . .
C3 C2 H2 119.5 . .
C4 C3 C2 118.6(4) . .
C4 C3 H3 120.7 . .
C2 C3 H3 120.7 . .
C5 C4 C3 120.5(3) . .
C5 C4 C8 124.7(3) . 4_655
C3 C4 C8 114.6(3) . 4_655
C4 C5 C6 120.1(4) . .
C4 C5 H5 120.0 . .
C6 C5 H5 120.0 . .
C1 C6 C5 120.2(4) . .
C1 C6 H6 119.9 . .
C5 C6 H6 119.9 . .
O1 C7 O2 127.0(3) . .
O1 C7 C1 117.3(3) . .
O2 C7 C1 114.6(3) . .
C9 C8 C4 117.1(3) . 4_645
C9 C8 C17 99.6(3) . .
C4 C8 C17 114.7(3) 4_645 .
C9 C8 C16 114.2(3) . .
C4 C8 C16 105.9(3) 4_645 .
C17 C8 C16 105.0(3) . .
C14 C9 C10 120.1(4) . .
C14 C9 C8 116.6(3) . .
C10 C9 C8 123.2(4) . .
C11 C10 C9 120.4(4) . .
C11 C10 H10 119.8 . .
C9 C10 H10 119.8 . .
C10 C11 C12 120.2(4) . .
C10 C11 H11 119.9 . .
C12 C11 H11 119.9 . .
C11 C12 C13 120.3(4) . .
C11 C12 C15 122.4(3) . .
C13 C12 C15 117.3(4) . .
C12 C13 C14 118.9(4) . .
C12 C13 H13 120.6 . .
C14 C13 H13 120.6 . .
C9 C14 C13 120.1(3) . .
C9 C14 H14 119.9 . .
C13 C14 H14 119.9 . .
O4 C15 O3 121.9(3) . .
O4 C15 C12 120.5(3) . .
O3 C15 C12 117.6(3) . .
F3 C16 F1 106.2(4) . .
F3 C16 F2 108.8(3) . .
F1 C16 F2 107.8(3) . .
F3 C16 C8 112.3(3) . .
F1 C16 C8 109.3(3) . .
F2 C16 C8 112.2(3) . .
F4 C17 F6 113.4(4) . .
F4 C17 F5 106.9(3) . .
F6 C17 F5 101.7(3) . .
F4 C17 C8 117.0(4) . .
F6 C17 C8 106.9(3) . .
F5 C17 C8 109.8(3) . .
C19 C18 N1 123.3(4) . .
C19 C18 H18 118.3 . .
N1 C18 H18 118.3 . .
C18 C19 C20 122.0(4) . .
C18 C19 H19 119.0 . .
C20 C19 H19 119.0 . .
C21 C20 C20 123.9(5) . 7_646
C21 C20 C19 111.2(3) . .
C20 C20 C19 125.0(5) 7_646 .
C22 C21 C20 124.2(4) . .
C22 C21 H21 117.9 . .
C20 C21 H21 117.9 . .
N1 C22 C21 123.2(4) . .
N1 C22 H22 118.4 . .
C21 C22 H22 118.4 . .
N2 C23 H23A 109.5 . .
N2 C23 H23B 109.5 . .
H23A C23 H23B 109.5 . .
N2 C23 H23C 109.5 . .
H23A C23 H23C 109.5 . .
H23B C23 H23C 109.5 . .
N2 C24 H24A 109.5 . .
N2 C24 H24B 109.5 . .
H24A C24 H24B 109.5 . .
N2 C24 H24C 109.5 . .
H24A C24 H24C 109.5 . .
H24B C24 H24C 109.5 . .
O6 C25 N2 118.6(4) . .
O6 C25 H25 120.7 . .
N2 C25 H25 120.7 . .
O5 Cu1 O3 91.76(11) . 5_756
O5 Cu1 O1 91.26(11) . .
O3 Cu1 O1 165.91(11) 5_756 .
O5 Cu1 N1 178.11(12) . .
O3 Cu1 N1 86.49(12) 5_756 .
O1 Cu1 N1 90.61(12) . .
O5 Cu1 O4 92.62(9) . .
O3 Cu1 O4 95.09(11) 5_756 .
O1 Cu1 O4 98.52(10) . .
N1 Cu1 O4 86.84(11) . .
O5 Cu2 O5 180.000(1) . 5_766
O5 Cu2 O2 88.65(11) . 5_766
O5 Cu2 O2 91.35(11) 5_766 5_766
O5 Cu2 O2 91.35(11) . .
O5 Cu2 O2 88.65(11) 5_766 .
O2 Cu2 O2 180.0(2) 5_766 .
C22 N1 C18 114.5(3) . .
C22 N1 Cu1 125.4(3) . .
C18 N1 Cu1 118.7(3) . .
C23 N2 C24 111.9(3) . .
C23 N2 C25 122.3(3) . .
C24 N2 C25 125.7(4) . .
C7 O1 Cu1 129.5(2) . .
C7 O2 Cu2 134.1(2) . .
C15 O3 Cu1 131.0(3) . 5_756
C15 O4 Cu1 117.3(2) . .
Cu2 O5 Cu1 128.13(13) . .
Cu2 O5 H5A 104.9 . .
Cu1 O5 H5A 105.4 . .

loop_
_geom_bond_atom_site_label_1
_geom_bond_atom_site_label_2
_geom_bond_distance
_geom_bond_site_symmetry_2
C1 C2 1.376(5) .
C1 C6 1.384(6) .
C1 C7 1.493(5) .
C2 C3 1.404(5) .
C2 H2 0.9300 .
C3 C4 1.391(5) .
C3 H3 0.9300 .
C4 C5 1.379(5) .
C4 C8 1.519(5) 4_655
C5 C6 1.393(5) .
C5 H5 0.9300 .
C6 H6 0.9300 .
C7 O1 1.247(4) .
C7 O2 1.265(4) .
C8 C9 1.509(5) .
C8 C4 1.519(5) 4_645
C8 C17 1.592(6) .
C8 C16 1.597(6) .
C9 C14 1.381(6) .
C9 C10 1.401(5) .
C10 C11 1.376(6) .
C10 H10 0.9300 .
C11 C12 1.395(6) .
C11 H11 0.9300 .
C12 C13 1.403(5) .
C12 C15 1.511(5) .
C13 C14 1.414(5) .
C13 H13 0.9300 .
C14 H14 0.9300 .
C15 O4 1.226(4) .
C15 O3 1.242(4) .
C16 F3 1.224(4) .
C16 F1 1.344(5) .
C16 F2 1.355(4) .
C17 F4 1.170(4) .
C17 F6 1.389(5) .
C17 F5 1.446(5) .
C18 C19 1.294(5) .
C18 N1 1.353(5) .
C18 H18 0.9300 .
C19 C20 1.401(5) .
C19 H19 0.9300 .
C20 C21 1.364(6) .
C20 C20 1.400(7) 7_646
C21 C22 1.311(5) .
C21 H21 0.9300 .
C22 N1 1.292(5) .
C22 H22 0.9300 .
C23 N2 1.459(5) .
C23 H23A 0.9600 .
C23 H23B 0.9600 .
C23 H23C 0.9600 .
C24 N2 1.460(5) .
C24 H24A 0.9600 .
C24 H24B 0.9600 .
C24 H24C 0.9600 .
C25 O6 1.202(5) .
C25 N2 1.460(5) .
C25 H25 0.9300 .
Cu1 O5 1.888(2) .
Cu1 O3 1.963(3) 5_756
Cu1 O1 1.975(2) .
Cu1 N1 2.053(3) .
Cu1 O4 2.351(3) .
Cu2 O5 1.810(2) .
Cu2 O5 1.810(2) 5_766
Cu2 O2 1.945(3) 5_766
Cu2 O2 1.945(2) .
O3 Cu1 1.963(3) 5_756
O5 H5A 0.9755 .

loop_
_geom_torsion_atom_site_label_1
_geom_torsion_atom_site_label_2
_geom_torsion_atom_site_label_3
_geom_torsion_atom_site_label_4
_geom_torsion
_geom_torsion_site_symmetry_1
_geom_torsion_site_symmetry_4
C6 C1 C2 C3 -0.3(7) . .
C7 C1 C2 C3 178.5(4) . .
C1 C2 C3 C4 0.6(7) . .
C2 C3 C4 C5 -1.1(6) . .
C2 C3 C4 C8 -175.4(4) . 4_655
C3 C4 C5 C6 1.4(6) . .
C8 C4 C5 C6 175.0(4) 4_655 .
C2 C1 C6 C5 0.6(7) . .
C7 C1 C6 C5 -178.3(4) . .
C4 C5 C6 C1 -1.1(6) . .
C2 C1 C7 O1 -13.4(6) . .
C6 C1 C7 O1 165.5(4) . .
C2 C1 C7 O2 177.5(4) . .
C6 C1 C7 O2 -3.7(6) . .
C4 C8 C9 C14 -39.6(5) 4_645 .
C17 C8 C9 C14 84.6(4) . .
C16 C8 C9 C14 -164.1(4) . .
C4 C8 C9 C10 138.8(4) 4_645 .
C17 C8 C9 C10 -97.0(4) . .
C16 C8 C9 C10 14.3(5) . .
C14 C9 C10 C11 0.1(6) . .
C8 C9 C10 C11 -178.3(4) . .
C9 C10 C11 C12 0.2(7) . .
C10 C11 C12 C13 -0.7(7) . .
C10 C11 C12 C15 179.8(4) . .
C11 C12 C13 C14 1.1(7) . .
C15 C12 C13 C14 -179.4(4) . .
C10 C9 C14 C13 0.3(6) . .
C8 C9 C14 C13 178.7(4) . .
C12 C13 C14 C9 -0.9(7) . .
C11 C12 C15 O4 175.7(4) . .
C13 C12 C15 O4 -3.8(6) . .
C11 C12 C15 O3 -3.4(6) . .
C13 C12 C15 O3 177.1(4) . .
C9 C8 C16 F3 173.1(3) . .
C4 C8 C16 F3 42.9(4) 4_645 .
C17 C8 C16 F3 -78.8(4) . .
C9 C8 C16 F1 55.5(4) . .
C4 C8 C16 F1 -74.7(4) 4_645 .
C17 C8 C16 F1 163.6(3) . .
C9 C8 C16 F2 -63.9(4) . .
C4 C8 C16 F2 165.8(3) 4_645 .
C17 C8 C16 F2 44.1(4) . .
C9 C8 C17 F4 49.1(5) . .
C4 C8 C17 F4 175.0(4) 4_645 .
C16 C8 C17 F4 -69.2(4) . .
C9 C8 C17 F6 -79.2(3) . .
C4 C8 C17 F6 46.6(4) 4_645 .
C16 C8 C17 F6 162.4(3) . .
C9 C8 C17 F5 171.2(3) . .
C4 C8 C17 F5 -62.9(4) 4_645 .
C16 C8 C17 F5 52.9(4) . .
N1 C18 C19 C20 10.8(6) . .
C18 C19 C20 C21 -4.3(6) . .
C18 C19 C20 C20 176.3(5) . 7_646
C20 C20 C21 C22 -177.5(5) 7_646 .
C19 C20 C21 C22 3.1(6) . .
C20 C21 C22 N1 -8.6(7) . .
C21 C22 N1 C18 13.5(6) . .
C21 C22 N1 Cu1 179.6(3) . .
C19 C18 N1 C22 -14.9(6) . .
C19 C18 N1 Cu1 178.0(3) . .
O3 Cu1 N1 C22 145.8(4) 5_756 .
O1 Cu1 N1 C22 -20.4(4) . .
O4 Cu1 N1 C22 -118.9(4) . .
O3 Cu1 N1 C18 -48.6(3) 5_756 .
O1 Cu1 N1 C18 145.2(3) . .
O4 Cu1 N1 C18 46.7(3) . .
O6 C25 N2 C23 -179.6(4) . .
O6 C25 N2 C24 4.8(6) . .
O2 C7 O1 Cu1 -4.2(6) . .
C1 C7 O1 Cu1 -171.8(2) . .
O5 Cu1 O1 C7 -23.3(3) . .
O3 Cu1 O1 C7 79.0(6) 5_756 .
N1 Cu1 O1 C7 156.9(3) . .
O4 Cu1 O1 C7 -116.2(3) . .
O1 C7 O2 Cu2 16.8(6) . .
C1 C7 O2 Cu2 -175.3(3) . .
O5 Cu2 O2 C7 5.4(4) . .
O5 Cu2 O2 C7 -174.6(4) 5_766 .
O4 C15 O3 Cu1 4.8(6) . 5_756
C12 C15 O3 Cu1 -176.1(3) . 5_756
O3 C15 O4 Cu1 89.2(4) . .
C12 C15 O4 Cu1 -89.8(4) . .
O5 Cu1 O4 C15 -14.5(3) . .
O3 Cu1 O4 C15 -106.5(3) 5_756 .
O1 Cu1 O4 C15 77.1(3) . .
N1 Cu1 O4 C15 167.3(3) . .
O2 Cu2 O5 Cu1 136.35(18) 5_766 .
O2 Cu2 O5 Cu1 -43.65(18) . .
O3 Cu1 O5 Cu2 -115.92(18) 5_756 .
O1 Cu1 O5 Cu2 50.32(18) . .
O4 Cu1 O5 Cu2 148.90(17) . .
